data_4333309
loop_
_publ_author_name
'Kapre, Ruta R.'
'Bothe, Eberhard'
'Weyherm\"uller, Thomas'
'DeBeer George, Serena'
'Wieghardt, Karl'

_publ_section_title
;
 Electronic Structure of Neutral and Monoanionic
 Tris(benzene-1,2-dithiolato)metal Complexes of Molybdenum and Tungsten
;
_journal_issue 14
_journal_name_full 'Inorganic Chemistry'
_journal_page_first 5642
_journal_page_last 5650
_journal_paper_doi 10.1021/ic700600r
_journal_volume 46
_journal_year 2007
_chemical_formula_moiety '[C16 H36]+, [C42 H60 N S6 W]-, 0.19 (C H2 Cl2)'
_chemical_formula_sum 'C58.19 H96.38 Cl0.38 N S6 W'
_chemical_formula_weight 1199.49
_chemical_name_systematic
; 
 ? 
;
_space_group_IT_number 14
_symmetry_cell_setting monoclinic
_symmetry_space_group_name_Hall '-P 2ybc'
_symmetry_space_group_name_H-M 'P 1 21/c 1'
_atom_sites_solution_hydrogens geom
_atom_sites_solution_primary direct
_atom_sites_solution_secondary difmap
_audit_creation_method SHELXL-97
_cell_angle_alpha 90.00
_cell_angle_beta 91.68(1)
_cell_angle_gamma 90.00
_cell_formula_units_Z 4
_cell_length_a 14.5159(8)
_cell_length_b 21.949(2)
_cell_length_c 20.174(2)
_cell_measurement_temperature 100(2)
_cell_volume 6424.9(9)
_computing_cell_refinement 'Nonius Collect Software'
_computing_data_collection 'Nonius Collect Software'
_computing_data_reduction 'Nonius Collect Software'
_computing_structure_refinement 'SHELXL-97 (Sheldrick, 1997)'
_computing_structure_solution 'SHELXS-97 (Sheldrick, 1990)'
_diffrn_ambient_temperature 100(2)
_diffrn_measured_fraction_theta_full 0.959
_diffrn_measured_fraction_theta_max 0.959
_diffrn_measurement_device_type 'Nonius Kappa-CCD'
_diffrn_measurement_method '606 images at 0.5 deg. stepwise rotation in omega and phi, 72 sec./frame'
_diffrn_radiation_monochromator graphite
_diffrn_radiation_source 'rotating anode, 50 kV, 80 mA'
_diffrn_radiation_type MoK\a
_diffrn_radiation_wavelength 0.71073
_diffrn_reflns_av_R_equivalents 0.0698
_diffrn_reflns_av_sigmaI/netI 0.0762
_diffrn_reflns_limit_h_max 15
_diffrn_reflns_limit_h_min -15
_diffrn_reflns_limit_k_max 23
_diffrn_reflns_limit_k_min -21
_diffrn_reflns_limit_l_max 19
_diffrn_reflns_limit_l_min -21
_diffrn_reflns_number 28186
_diffrn_reflns_theta_full 22.50
_diffrn_reflns_theta_max 22.50
_diffrn_reflns_theta_min 2.96
_exptl_absorpt_coefficient_mu 2.042
_exptl_absorpt_correction_T_max 0.9591
_exptl_absorpt_correction_T_min 0.8921
_exptl_absorpt_correction_type gaussian
_exptl_crystal_colour 'dark red'
_exptl_crystal_density_diffrn 1.240
_exptl_crystal_density_method 'not measured'
_exptl_crystal_description 'transparent block'
_exptl_crystal_F_000 2516
_exptl_crystal_size_max 0.10
_exptl_crystal_size_mid 0.05
_exptl_crystal_size_min 0.02
_refine_diff_density_max 0.826
_refine_diff_density_min -0.526
_refine_diff_density_rms 0.101
_refine_ls_extinction_method none
_refine_ls_goodness_of_fit_ref 1.089
_refine_ls_hydrogen_treatment mixed
_refine_ls_matrix_type full
_refine_ls_number_parameters 617
_refine_ls_number_reflns 8319
_refine_ls_number_restraints 13
_refine_ls_restrained_S_all 1.091
_refine_ls_R_factor_all 0.0860
_refine_ls_R_factor_gt 0.0510
_refine_ls_shift/su_max 0.001
_refine_ls_shift/su_mean 0.000
_refine_ls_structure_factor_coef Fsqd
_refine_ls_weighting_details 'w=1/[\s^2^(Fo^2^)+(0.0153P)^2^+27.6408P] where P=(Fo^2^+2Fc^2^)/3'
_refine_ls_weighting_scheme calc
_refine_ls_wR_factor_gt 0.0881
_refine_ls_wR_factor_ref 0.0995
_reflns_number_gt 6060
_reflns_number_total 8319
_reflns_threshold_expression >2sigma(I)
_cod_data_source_file ic700600rsup1.cif
_cod_data_source_block 5
_cod_depositor_comments
;
The following automatic conversions were performed:

'_symmetry_cell_setting' value 'Monoclinic' changed to 'monoclinic'
according to /home/saulius/struct/CIF-dictionaries/cif_core.dic
dictionary named 'cif_core.dic' version 2.4.2 from
2011-04-26.

'_exptl_absorpt_correction_type' value 'Gaussian'
changed to 'gaussian' according to
/home/saulius/struct/CIF-dictionaries/cif_core.dic dictionary named
'cif_core.dic' version 2.4.2 from 2011-04-26.

Automatic conversion script
Id: cif_fix_values 1891 2012-01-12 08:04:46Z andrius 

The following automatic conversions were performed:

'_refine_ls_weighting_scheme' value 'calc
w=1/[\s^2^(Fo^2^)+(0.0153P)^2^+27.6408P] where P=(Fo^2^+2Fc^2^)/3'
was changed to 'calc'. New tag '_refine_ls_weighting_details' was
created. The value of the new tag was set to
'w=1/[\s^2^(Fo^2^)+(0.0153P)^2^+27.6408P] where P=(Fo^2^+2Fc^2^)/3'.

Automatic conversion script
Id: cif_fix_values 3143 2015-03-26 13:38:13Z robertas 
;
_cod_original_sg_symbol_H-M 'P2(1)/c '
_cod_database_code 4333309

loop_
_symmetry_equiv_pos_as_xyz
'x, y, z'
'-x, y+1/2, -z+1/2'
'-x, -y, -z'
'x, -y-1/2, z-1/2'

loop_
_atom_site_label
_atom_site_type_symbol
_atom_site_fract_x
_atom_site_fract_y
_atom_site_fract_z
_atom_site_U_iso_or_equiv
_atom_site_adp_type
_atom_site_occupancy
_atom_site_calc_flag
_atom_site_refinement_flags
_atom_site_disorder_assembly
_atom_site_disorder_group
W1 W 1.04411(2) -0.149646(15) -0.212989(17) 0.03109(11) Uani 1 d . . .
S1 S 1.02498(13) -0.22297(9) -0.12809(10) 0.0357(5) Uani 1 d . . .
S2 S 1.17011(14) -0.21407(10) -0.23753(11) 0.0433(6) Uani 1 d . . .
C1 C 1.1202(5) -0.2729(3) -0.1240(4) 0.0297(19) Uani 1 d . . .
C2 C 1.1826(5) -0.2684(3) -0.1748(4) 0.036(2) Uani 1 d . . .
C3 C 1.2616(5) -0.3061(4) -0.1754(4) 0.044(2) Uani 1 d . . .
H3 H 1.3026 -0.3034 -0.2112 0.053 Uiso 1 calc R . .
C4 C 1.2798(5) -0.3468(4) -0.1244(4) 0.040(2) Uani 1 d . . .
C5 C 1.2155(5) -0.3504(4) -0.0738(4) 0.0359(19) Uani 1 d . . .
H5 H 1.2275 -0.3780 -0.0384 0.043 Uiso 1 calc R . .
C6 C 1.1353(5) -0.3158(3) -0.0727(4) 0.0316(19) Uani 1 d . . .
C7 C 1.0690(6) -0.3236(3) -0.0144(4) 0.038(2) Uani 1 d . . .
C8 C 0.9717(5) -0.3404(4) -0.0378(4) 0.050(2) Uani 1 d . . .
H8A H 0.9480 -0.3093 -0.0687 0.075 Uiso 1 calc R . .
H8B H 0.9318 -0.3428 0.0004 0.075 Uiso 1 calc R . .
H8C H 0.9727 -0.3800 -0.0603 0.075 Uiso 1 calc R . .
C9 C 1.1005(6) -0.3743(4) 0.0333(4) 0.046(2) Uani 1 d . . .
H9A H 1.1633 -0.3657 0.0500 0.069 Uiso 1 calc R . .
H9B H 1.0996 -0.4134 0.0099 0.069 Uiso 1 calc R . .
H9C H 1.0588 -0.3762 0.0706 0.069 Uiso 1 calc R . .
C10 C 1.0701(7) -0.2641(4) 0.0269(4) 0.057(3) Uani 1 d . . .
H10A H 1.1336 -0.2546 0.0412 0.086 Uiso 1 calc R . .
H10B H 1.0323 -0.2695 0.0659 0.086 Uiso 1 calc R . .
H10C H 1.0452 -0.2306 -0.0003 0.086 Uiso 1 calc R . .
C11 C 1.3678(5) -0.3853(4) -0.1252(5) 0.044(2) Uani 1 d . . .
C12 C 1.4518(5) -0.3437(4) -0.1303(5) 0.065(3) Uani 1 d . . .
H12A H 1.5079 -0.3685 -0.1308 0.098 Uiso 1 calc R . .
H12B H 1.4548 -0.3161 -0.0922 0.098 Uiso 1 calc R . .
H12C H 1.4464 -0.3199 -0.1713 0.098 Uiso 1 calc R . .
C13 C 1.3816(6) -0.4243(4) -0.0625(4) 0.054(3) Uani 1 d . . .
H13A H 1.3287 -0.4515 -0.0578 0.080 Uiso 1 calc R . .
H13B H 1.3871 -0.3976 -0.0236 0.080 Uiso 1 calc R . .
H13C H 1.4379 -0.4485 -0.0659 0.080 Uiso 1 calc R . .
C14 C 1.3617(6) -0.4279(4) -0.1853(5) 0.059(3) Uani 1 d . . .
H14A H 1.3079 -0.4545 -0.1818 0.089 Uiso 1 calc R . .
H14B H 1.4177 -0.4528 -0.1866 0.089 Uiso 1 calc R . .
H14C H 1.3558 -0.4037 -0.2260 0.089 Uiso 1 calc R . .
S21 S 1.12212(13) -0.08639(9) -0.28899(10) 0.0322(5) Uani 1 d . . .
S22 S 1.10529(15) -0.07689(10) -0.13660(11) 0.0427(6) Uani 1 d . . .
C21 C 1.2073(5) -0.0440(3) -0.2452(4) 0.0299(19) Uani 1 d . . .
C22 C 1.1955(5) -0.0383(3) -0.1767(4) 0.035(2) Uani 1 d . . .
C23 C 1.2560(6) -0.0022(3) -0.1377(4) 0.039(2) Uani 1 d . . .
H23 H 1.2465 0.0021 -0.0915 0.047 Uiso 1 calc R . .
C24 C 1.3300(6) 0.0273(4) -0.1666(4) 0.041(2) Uani 1 d . . .
C25 C 1.3418(6) 0.0183(4) -0.2336(4) 0.044(2) Uani 1 d . . .
H25 H 1.3932 0.0374 -0.2530 0.052 Uiso 1 calc R . .
C26 C 1.2841(6) -0.0167(4) -0.2746(4) 0.041(2) Uani 1 d . . .
C27 C 1.3061(5) -0.0280(4) -0.3483(4) 0.046(2) Uani 1 d . . .
C28 C 1.3223(6) -0.0957(4) -0.3604(4) 0.051(2) Uani 1 d . . .
H28A H 1.3717 -0.1104 -0.3304 0.077 Uiso 1 calc R . .
H28B H 1.3399 -0.1019 -0.4065 0.077 Uiso 1 calc R . .
H28C H 1.2655 -0.1184 -0.3523 0.077 Uiso 1 calc R . .
C29 C 1.2291(6) -0.0016(4) -0.3938(4) 0.052(3) Uani 1 d . . .
H29A H 1.2214 0.0418 -0.3841 0.078 Uiso 1 calc R . .
H29B H 1.1713 -0.0231 -0.3860 0.078 Uiso 1 calc R . .
H29C H 1.2456 -0.0067 -0.4402 0.078 Uiso 1 calc R . .
C30 C 1.3961(6) 0.0053(5) -0.3673(5) 0.070(3) Uani 1 d . . .
H30A H 1.3890 0.0492 -0.3603 0.105 Uiso 1 calc R . .
H30B H 1.4084 -0.0024 -0.4141 0.105 Uiso 1 calc R . .
H30C H 1.4478 -0.0098 -0.3396 0.105 Uiso 1 calc R . .
C31 C 1.3943(6) 0.0684(4) -0.1241(4) 0.050(2) Uani 1 d . . .
C32 C 1.3408(8) 0.1235(4) -0.1020(6) 0.091(4) Uani 1 d . . .
H32A H 1.3184 0.1463 -0.1411 0.136 Uiso 1 calc R . .
H32B H 1.3811 0.1498 -0.0746 0.136 Uiso 1 calc R . .
H32C H 1.2883 0.1103 -0.0762 0.136 Uiso 1 calc R . .
C33 C 1.4777(7) 0.0916(5) -0.1626(5) 0.089(4) Uani 1 d . . .
H33A H 1.4558 0.1140 -0.2020 0.134 Uiso 1 calc R . .
H33B H 1.5151 0.0568 -0.1761 0.134 Uiso 1 calc R . .
H33C H 1.5151 0.1186 -0.1340 0.134 Uiso 1 calc R . .
C34 C 1.4285(8) 0.0338(5) -0.0634(5) 0.086(4) Uani 1 d . . .
H34A H 1.4633 -0.0021 -0.0771 0.129 Uiso 1 calc R . .
H34B H 1.3758 0.0208 -0.0376 0.129 Uiso 1 calc R . .
H34C H 1.4685 0.0602 -0.0360 0.129 Uiso 1 calc R . .
S41 S 0.89270(15) -0.12128(10) -0.18266(11) 0.0431(6) Uani 1 d . . .
S42 S 0.96405(14) -0.17970(9) -0.31141(10) 0.0384(5) Uani 1 d . . .
C41 C 0.8128(5) -0.1395(3) -0.2475(4) 0.036(2) Uani 1 d . . .
C42 C 0.8464(5) -0.1630(3) -0.3053(4) 0.037(2) Uani 1 d . . .
C43 C 0.7902(6) -0.1741(3) -0.3619(4) 0.044(2) Uani 1 d . . .
H43 H 0.8166 -0.1901 -0.4007 0.053 Uiso 1 calc R . .
C44 C 0.6987(6) -0.1621(4) -0.3616(5) 0.056(3) Uani 1 d . . .
C45 C 0.6635(6) -0.1397(4) -0.3013(5) 0.060(3) Uani 1 d . . .
H45 H 0.5992 -0.1318 -0.2999 0.072 Uiso 1 calc R . .
C46 C 0.7157(6) -0.1288(4) -0.2454(5) 0.054(3) Uani 1 d . . .
C47 C 0.6677(6) -0.1067(5) -0.1827(5) 0.065(3) Uani 1 d . . .
C48 C 0.6845(7) -0.1497(5) -0.1239(5) 0.075(3) Uani 1 d . . .
H48A H 0.6528 -0.1341 -0.0852 0.112 Uiso 1 calc R . .
H48B H 0.7508 -0.1524 -0.1137 0.112 Uiso 1 calc R . .
H48C H 0.6606 -0.1903 -0.1352 0.112 Uiso 1 calc R . .
C49 C 0.7025(6) -0.0411(4) -0.1632(5) 0.066(3) Uani 1 d . . .
H49A H 0.6919 -0.0134 -0.2007 0.100 Uiso 1 calc R . .
H49B H 0.7686 -0.0427 -0.1518 0.100 Uiso 1 calc R . .
H49C H 0.6688 -0.0265 -0.1250 0.100 Uiso 1 calc R . .
C50 C 0.5612(6) -0.1008(6) -0.1925(6) 0.106(5) Uani 1 d . . .
H50A H 0.5471 -0.0735 -0.2299 0.159 Uiso 1 calc R . .
H50B H 0.5350 -0.0841 -0.1521 0.159 Uiso 1 calc R . .
H50C H 0.5345 -0.1410 -0.2016 0.159 Uiso 1 calc R . .
C51 C 0.6354(6) -0.1682(4) -0.4226(5) 0.061(3) Uani 1 d . . .
C52 C 0.6828(7) -0.2015(5) -0.4797(5) 0.087(4) Uani 1 d . . .
H52A H 0.7394 -0.1799 -0.4906 0.130 Uiso 1 calc R . .
H52B H 0.6411 -0.2026 -0.5187 0.130 Uiso 1 calc R . .
H52C H 0.6980 -0.2433 -0.4660 0.130 Uiso 1 calc R . .
C53 C 0.6067(8) -0.1031(5) -0.4466(6) 0.107(5) Uani 1 d . . .
H53A H 0.6619 -0.0797 -0.4568 0.160 Uiso 1 calc R . .
H53B H 0.5732 -0.0825 -0.4116 0.160 Uiso 1 calc R . .
H53C H 0.5669 -0.1064 -0.4865 0.160 Uiso 1 calc R . .
C54 C 0.5484(7) -0.2032(5) -0.4074(5) 0.083(4) Uani 1 d . . .
H54A H 0.5093 -0.2064 -0.4476 0.124 Uiso 1 calc R . .
H54B H 0.5149 -0.1817 -0.3730 0.124 Uiso 1 calc R . .
H54C H 0.5648 -0.2441 -0.3916 0.124 Uiso 1 calc R . .
N60 N 1.0190(5) -0.1050(3) 0.1951(4) 0.050(2) Uani 1 d . . .
C61 C 0.9666(7) -0.0857(4) 0.1303(4) 0.060(3) Uani 1 d D . .
H61A H 0.9117 -0.0620 0.1426 0.072 Uiso 1 calc R A 1
H61B H 1.0070 -0.0580 0.1056 0.072 Uiso 1 calc R A 1
C62 C 0.9348(8) -0.1364(4) 0.0833(5) 0.096(4) Uani 0.813(6) d PD B 1
H62A H 0.8712 -0.1483 0.0941 0.115 Uiso 0.813(6) calc PR B 1
H62B H 0.9748 -0.1724 0.0906 0.115 Uiso 0.813(6) calc PR B 1
C63 C 0.9366(13) -0.1184(6) 0.0100(4) 0.167(10) Uani 0.813(6) d PD B 1
H63A H 0.9077 -0.1513 -0.0170 0.201 Uiso 0.813(6) calc PR B 1
H63B H 1.0015 -0.1146 -0.0032 0.201 Uiso 0.813(6) calc PR B 1
C64 C 0.8863(11) -0.0583(6) -0.0052(7) 0.118(6) Uani 0.813(6) d PD B 1
H64A H 0.8898 -0.0491 -0.0526 0.176 Uiso 0.813(6) calc PR B 1
H64B H 0.9154 -0.0253 0.0207 0.176 Uiso 0.813(6) calc PR B 1
H64C H 0.8215 -0.0620 0.0066 0.176 Uiso 0.813(6) calc PR B 1
C62X C 0.9348(8) -0.1364(4) 0.0833(5) 0.096(4) Uani 0.187(6) d P B 2
H62C H 0.8850 -0.1601 0.1037 0.115 Uiso 0.187(6) calc PR B 2
H62D H 0.9867 -0.1644 0.0753 0.115 Uiso 0.187(6) calc PR B 2
C63X C 0.899(5) -0.1092(12) 0.0169(14) 0.167(10) Uani 0.187(6) d PD B 2
H63C H 0.8333 -0.0984 0.0200 0.201 Uiso 0.187(6) calc PR B 2
H63D H 0.9052 -0.1396 -0.0189 0.201 Uiso 0.187(6) calc PR B 2
C64X C 0.956(5) -0.052(2) 0.001(3) 0.118(6) Uani 0.187(6) d PD B 2
H64D H 0.9328 -0.0344 -0.0413 0.176 Uiso 0.187(6) calc PR B 2
H64E H 1.0207 -0.0629 -0.0029 0.176 Uiso 0.187(6) calc PR B 2
H64F H 0.9493 -0.0218 0.0363 0.176 Uiso 0.187(6) calc PR B 2
C65 C 1.1083(7) -0.1373(4) 0.1784(5) 0.068(3) Uani 1 d . . .
H65A H 1.1482 -0.1388 0.2191 0.082 Uiso 1 calc R . .
H65B H 1.0932 -0.1799 0.1661 0.082 Uiso 1 calc R . .
C66 C 1.1628(7) -0.1099(6) 0.1239(6) 0.095(4) Uani 1 d D . .
H66A H 1.1755 -0.0665 0.1342 0.114 Uiso 1 calc R C 1
H66B H 1.1261 -0.1116 0.0818 0.114 Uiso 1 calc R C 1
C67 C 1.2537(7) -0.1435(6) 0.1154(6) 0.114(5) Uani 0.813(6) d PD B 1
H67A H 1.2419 -0.1878 0.1129 0.136 Uiso 0.813(6) calc PR B 1
H67B H 1.2950 -0.1357 0.1545 0.136 Uiso 0.813(6) calc PR B 1
C68 C 1.3013(9) -0.1226(8) 0.0523(6) 0.117(6) Uani 0.813(6) d PD B 1
H68A H 1.3594 -0.1448 0.0480 0.175 Uiso 0.813(6) calc PR B 1
H68B H 1.3140 -0.0788 0.0550 0.175 Uiso 0.813(6) calc PR B 1
H68C H 1.2610 -0.1308 0.0135 0.175 Uiso 0.813(6) calc PR B 1
C67X C 1.2537(7) -0.1435(6) 0.1154(6) 0.114(5) Uani 0.187(6) d P B 2
H67C H 1.3056 -0.1146 0.1222 0.136 Uiso 0.187(6) calc PR B 2
H67D H 1.2562 -0.1595 0.0697 0.136 Uiso 0.187(6) calc PR B 2
C68X C 1.264(3) -0.1963(18) 0.165(2) 0.117(6) Uani 0.187(6) d PD B 2
H68D H 1.3231 -0.2170 0.1584 0.175 Uiso 0.187(6) calc PR B 2
H68E H 1.2136 -0.2253 0.1578 0.175 Uiso 0.187(6) calc PR B 2
H68F H 1.2629 -0.1804 0.2103 0.175 Uiso 0.187(6) calc PR B 2
C80 C 1.297(3) -0.153(2) -0.059(2) 0.075(17) Uiso 0.187(6) d PD B 2
H80A H 1.2664 -0.1912 -0.0448 0.090 Uiso 0.187(6) calc PR B 2
H80B H 1.2667 -0.1395 -0.1009 0.090 Uiso 0.187(6) calc PR B 2
Cl1 Cl 1.4133(13) -0.1672(8) -0.0713(9) 0.108(8) Uiso 0.187(6) d PD B 2
Cl2 Cl 1.2820(12) -0.0971(8) 0.0019(10) 0.094(7) Uiso 0.187(6) d PD B 2
C69 C 0.9638(6) -0.1509(4) 0.2340(4) 0.057(3) Uani 1 d . . .
H69A H 0.9556 -0.1879 0.2064 0.068 Uiso 1 calc R . .
H69B H 1.0010 -0.1626 0.2739 0.068 Uiso 1 calc R . .
C70 C 0.8705(6) -0.1310(4) 0.2560(5) 0.063(3) Uani 1 d . . .
H70A H 0.8356 -0.1125 0.2182 0.075 Uiso 1 calc R . .
H70B H 0.8776 -0.0999 0.2914 0.075 Uiso 1 calc R . .
C71 C 0.8179(7) -0.1859(4) 0.2821(5) 0.071(3) Uani 1 d . . .
H71A H 0.8068 -0.2148 0.2450 0.085 Uiso 1 calc R . .
H71B H 0.8573 -0.2068 0.3158 0.085 Uiso 1 calc R . .
C72 C 0.7260(7) -0.1713(5) 0.3125(6) 0.087(4) Uani 1 d . . .
H72A H 0.6974 -0.2090 0.3277 0.131 Uiso 1 calc R . .
H72B H 0.6854 -0.1517 0.2793 0.131 Uiso 1 calc R . .
H72C H 0.7360 -0.1437 0.3503 0.131 Uiso 1 calc R . .
C73 C 1.0357(6) -0.0468(4) 0.2350(4) 0.049(2) Uani 1 d . . .
H73A H 1.0785 -0.0209 0.2101 0.058 Uiso 1 calc R . .
H73B H 0.9765 -0.0246 0.2369 0.058 Uiso 1 calc R . .
C74 C 1.0739(6) -0.0529(4) 0.3047(5) 0.051(3) Uani 1 d . . .
H74A H 1.0262 -0.0701 0.3333 0.062 Uiso 1 calc R . .
H74B H 1.1271 -0.0812 0.3053 0.062 Uiso 1 calc R . .
C75 C 1.1042(7) 0.0079(4) 0.3311(5) 0.059(3) Uani 1 d . . .
H75A H 1.1611 0.0198 0.3086 0.071 Uiso 1 calc R . .
H75B H 1.0562 0.0382 0.3186 0.071 Uiso 1 calc R . .
C76 C 1.1221(7) 0.0121(4) 0.4037(5) 0.071(3) Uani 1 d . . .
H76A H 1.1414 0.0536 0.4153 0.106 Uiso 1 calc R . .
H76B H 1.1711 -0.0166 0.4169 0.106 Uiso 1 calc R . .
H76C H 1.0658 0.0019 0.4270 0.106 Uiso 1 calc R . .

loop_
_atom_site_aniso_label
_atom_site_aniso_U_11
_atom_site_aniso_U_22
_atom_site_aniso_U_33
_atom_site_aniso_U_23
_atom_site_aniso_U_13
_atom_site_aniso_U_12
W1 0.03012(18) 0.02860(18) 0.0344(2) 0.00521(19) -0.00063(13) 0.00354(19)
S1 0.0288(12) 0.0364(12) 0.0421(14) 0.0098(10) 0.0023(10) 0.0073(10)
S2 0.0399(13) 0.0394(13) 0.0511(16) 0.0164(11) 0.0121(11) 0.0104(11)
C1 0.026(4) 0.023(4) 0.041(6) 0.001(4) -0.001(4) 0.004(4)
C2 0.033(5) 0.029(5) 0.047(6) 0.007(4) 0.003(4) 0.005(4)
C3 0.031(5) 0.045(6) 0.057(7) 0.012(5) 0.017(4) 0.008(4)
C4 0.035(5) 0.029(5) 0.055(6) 0.002(5) -0.003(4) -0.003(4)
C5 0.033(5) 0.038(5) 0.036(5) 0.004(4) -0.010(4) -0.002(4)
C6 0.028(5) 0.028(5) 0.038(5) 0.002(4) 0.003(4) 0.005(4)
C7 0.046(5) 0.037(5) 0.032(5) 0.002(4) -0.002(4) 0.008(4)
C8 0.042(5) 0.049(6) 0.059(6) 0.018(5) 0.005(4) 0.004(5)
C9 0.060(6) 0.044(5) 0.033(6) 0.011(4) 0.006(4) 0.008(4)
C10 0.093(8) 0.039(6) 0.040(6) 0.004(4) 0.013(5) 0.016(5)
C11 0.027(5) 0.042(5) 0.062(7) 0.011(5) -0.004(4) 0.011(4)
C12 0.037(5) 0.049(6) 0.109(9) 0.012(6) -0.001(5) 0.013(5)
C13 0.042(5) 0.052(6) 0.067(7) 0.010(5) 0.000(5) 0.020(5)
C14 0.057(6) 0.059(6) 0.062(7) -0.004(5) -0.009(5) 0.027(5)
S21 0.0341(12) 0.0284(11) 0.0338(13) -0.0002(9) -0.0033(10) -0.0025(9)
S22 0.0474(14) 0.0469(14) 0.0339(14) -0.0045(11) 0.0027(11) -0.0043(11)
C21 0.034(5) 0.023(4) 0.032(5) -0.005(4) -0.005(4) 0.004(4)
C22 0.029(5) 0.025(5) 0.051(6) -0.002(4) -0.010(4) 0.005(4)
C23 0.056(6) 0.031(5) 0.030(5) 0.000(4) -0.005(4) 0.009(4)
C24 0.041(5) 0.037(5) 0.045(6) -0.006(4) -0.015(5) 0.006(4)
C25 0.043(5) 0.046(6) 0.041(6) 0.004(4) -0.012(4) -0.013(4)
C26 0.044(5) 0.042(5) 0.036(6) 0.008(4) -0.012(4) -0.009(4)
C27 0.033(5) 0.055(6) 0.050(6) 0.012(5) -0.001(4) -0.018(4)
C28 0.053(6) 0.061(7) 0.040(6) -0.008(5) 0.000(5) -0.005(5)
C29 0.068(7) 0.048(6) 0.039(6) 0.007(4) -0.004(5) -0.025(5)
C30 0.058(7) 0.094(8) 0.057(7) -0.007(6) 0.002(5) -0.038(6)
C31 0.048(6) 0.051(6) 0.049(6) -0.003(5) -0.016(5) -0.002(5)
C32 0.096(9) 0.054(7) 0.120(11) -0.034(7) -0.040(8) 0.002(6)
C33 0.075(8) 0.113(10) 0.079(9) -0.015(7) -0.022(7) -0.035(7)
C34 0.109(9) 0.068(7) 0.077(9) 0.004(6) -0.044(7) -0.026(7)
S41 0.0391(13) 0.0440(13) 0.0463(15) 0.0084(11) 0.0021(11) 0.0105(10)
S42 0.0370(12) 0.0381(12) 0.0399(14) 0.0057(10) -0.0013(10) -0.0066(10)
C41 0.029(5) 0.025(5) 0.055(6) 0.004(4) 0.000(4) -0.004(4)
C42 0.035(5) 0.030(5) 0.046(6) 0.005(4) -0.002(4) -0.002(4)
C43 0.049(6) 0.034(5) 0.049(6) 0.005(4) -0.004(5) -0.003(4)
C44 0.052(6) 0.043(6) 0.072(8) 0.005(5) -0.019(5) -0.003(5)
C45 0.045(6) 0.049(6) 0.086(8) -0.014(6) -0.005(6) 0.010(5)
C46 0.045(6) 0.047(6) 0.069(8) -0.007(5) -0.002(5) -0.005(5)
C47 0.043(6) 0.089(8) 0.063(8) -0.007(6) 0.009(5) 0.003(6)
C48 0.074(7) 0.070(7) 0.082(8) -0.002(7) 0.029(6) -0.011(7)
C49 0.046(6) 0.084(8) 0.068(8) -0.013(6) -0.010(5) 0.020(6)
C50 0.038(6) 0.148(12) 0.131(12) -0.072(9) 0.008(7) 0.008(7)
C51 0.051(6) 0.053(7) 0.079(8) -0.007(5) -0.024(6) -0.009(5)
C52 0.087(8) 0.110(10) 0.062(8) -0.009(7) -0.029(7) -0.006(7)
C53 0.112(10) 0.072(8) 0.132(12) 0.018(8) -0.071(9) -0.006(7)
C54 0.066(7) 0.083(8) 0.097(10) -0.030(7) -0.021(6) 0.002(6)
N60 0.062(5) 0.029(4) 0.058(5) -0.008(4) 0.001(4) 0.012(4)
C61 0.090(8) 0.045(6) 0.044(7) -0.012(5) -0.018(5) 0.012(5)
C62 0.097(9) 0.084(9) 0.105(11) -0.043(8) -0.026(7) 0.022(7)
C63 0.29(3) 0.105(12) 0.101(13) -0.051(10) -0.127(15) 0.127(15)
C64 0.111(14) 0.168(16) 0.074(11) -0.033(11) 0.001(11) 0.040(14)
C62X 0.097(9) 0.084(9) 0.105(11) -0.043(8) -0.026(7) 0.022(7)
C63X 0.29(3) 0.105(12) 0.101(13) -0.051(10) -0.127(15) 0.127(15)
C64X 0.111(14) 0.168(16) 0.074(11) -0.033(11) 0.001(11) 0.040(14)
C65 0.069(7) 0.064(7) 0.072(8) 0.011(6) 0.013(6) 0.015(6)
C66 0.074(8) 0.130(11) 0.082(10) -0.009(8) 0.001(7) 0.002(8)
C67 0.054(7) 0.166(13) 0.122(12) -0.063(10) 0.021(7) -0.015(9)
C68 0.087(11) 0.22(2) 0.048(10) -0.005(11) -0.005(8) -0.019(11)
C67X 0.054(7) 0.166(13) 0.122(12) -0.063(10) 0.021(7) -0.015(9)
C68X 0.087(11) 0.22(2) 0.048(10) -0.005(11) -0.005(8) -0.019(11)
C69 0.074(7) 0.027(5) 0.069(7) -0.012(5) -0.001(5) 0.004(6)
C70 0.068(7) 0.044(6) 0.077(8) -0.008(5) 0.000(6) -0.007(5)
C71 0.076(8) 0.046(6) 0.090(9) -0.004(6) 0.007(6) 0.001(6)
C72 0.078(8) 0.066(8) 0.118(11) 0.008(7) 0.005(7) -0.022(6)
C73 0.053(6) 0.027(5) 0.065(7) -0.007(5) -0.013(5) 0.005(4)
C74 0.047(6) 0.037(5) 0.069(7) 0.007(5) -0.018(5) -0.008(4)
C75 0.069(7) 0.046(6) 0.061(8) 0.003(5) -0.023(5) 0.000(5)
C76 0.079(8) 0.059(7) 0.074(8) -0.001(6) -0.018(6) -0.009(6)

loop_
_atom_type_symbol
_atom_type_description
_atom_type_scat_dispersion_real
_atom_type_scat_dispersion_imag
_atom_type_scat_source
C C 0.0033 0.0016 'International Tables Vol C Tables 4.2.6.8 and 6.1.1.4'
H H 0.0000 0.0000 'International Tables Vol C Tables 4.2.6.8 and 6.1.1.4'
N N 0.0061 0.0033 'International Tables Vol C Tables 4.2.6.8 and 6.1.1.4'
S S 0.1246 0.1234 'International Tables Vol C Tables 4.2.6.8 and 6.1.1.4'
W W -0.8490 6.8722 'International Tables Vol C Tables 4.2.6.8 and 6.1.1.4'
Cl Cl 0.1484 0.1585 'International Tables Vol C Tables 4.2.6.8 and 6.1.1.4'

loop_
_geom_angle_atom_site_label_1
_geom_angle_atom_site_label_2
_geom_angle_atom_site_label_3
_geom_angle
S42 W1 S1 110.60(7)
S42 W1 S22 153.91(7)
S1 W1 S22 92.13(8)
S42 W1 S2 91.22(8)
S1 W1 S2 81.59(7)
S22 W1 S2 105.08(8)
S42 W1 S21 81.56(7)
S1 W1 S21 158.27(7)
S22 W1 S21 81.36(7)
S2 W1 S21 80.16(7)
S42 W1 S41 81.61(8)
S1 W1 S41 82.15(7)
S22 W1 S41 89.30(8)
S2 W1 S41 158.62(7)
S21 W1 S41 118.24(7)
C1 S1 W1 110.3(3)
C2 S2 W1 108.7(3)
C2 C1 C6 119.8(7)
C2 C1 S1 116.6(6)
C6 C1 S1 123.6(6)
C1 C2 C3 120.7(7)
C1 C2 S2 121.8(6)
C3 C2 S2 117.5(6)
C4 C3 C2 120.5(8)
C3 C4 C5 117.5(7)
C3 C4 C11 119.3(7)
C5 C4 C11 123.3(7)
C6 C5 C4 123.8(7)
C5 C6 C1 117.6(7)
C5 C6 C7 119.5(7)
C1 C6 C7 122.8(6)
C8 C7 C9 106.0(7)
C8 C7 C10 111.6(7)
C9 C7 C10 106.0(6)
C8 C7 C6 112.5(7)
C9 C7 C6 112.0(6)
C10 C7 C6 108.6(7)
C12 C11 C14 109.7(8)
C12 C11 C4 109.7(6)
C14 C11 C4 108.5(7)
C12 C11 C13 107.7(7)
C14 C11 C13 108.4(7)
C4 C11 C13 112.8(7)
C21 S21 W1 109.0(3)
C22 S22 W1 107.0(3)
C22 C21 C26 119.7(7)
C22 C21 S21 115.8(6)
C26 C21 S21 124.4(6)
C21 C22 C23 120.6(7)
C21 C22 S22 121.3(6)
C23 C22 S22 118.1(7)
C24 C23 C22 120.1(8)
C25 C24 C23 117.5(7)
C25 C24 C31 122.5(8)
C23 C24 C31 119.9(8)
C24 C25 C26 124.8(8)
C25 C26 C21 117.0(8)
C25 C26 C27 121.4(7)
C21 C26 C27 121.5(7)
C28 C27 C29 112.5(7)
C28 C27 C26 110.3(7)
C29 C27 C26 110.2(7)
C28 C27 C30 106.5(7)
C29 C27 C30 106.0(7)
C26 C27 C30 111.1(7)
C34 C31 C32 108.8(9)
C34 C31 C24 109.7(7)
C32 C31 C24 108.9(7)
C34 C31 C33 109.2(8)
C32 C31 C33 107.5(8)
C24 C31 C33 112.6(8)
C41 S41 W1 109.9(3)
C42 S42 W1 109.8(3)
C42 C41 C46 117.5(8)
C42 C41 S41 118.1(6)
C46 C41 S41 124.4(7)
C41 C42 C43 122.7(8)
C41 C42 S42 120.5(6)
C43 C42 S42 116.8(7)
C44 C43 C42 120.6(9)
C43 C44 C45 116.7(9)
C43 C44 C51 123.3(10)
C45 C44 C51 119.9(9)
C46 C45 C44 124.3(9)
C45 C46 C41 118.1(9)
C45 C46 C47 118.7(8)
C41 C46 C47 123.2(8)
C48 C47 C46 112.1(8)
C48 C47 C50 106.6(9)
C46 C47 C50 113.2(8)
C48 C47 C49 109.1(8)
C46 C47 C49 110.1(8)
C50 C47 C49 105.4(8)
C54 C51 C44 111.6(9)
C54 C51 C52 107.7(8)
C44 C51 C52 112.0(8)
C54 C51 C53 108.0(8)
C44 C51 C53 108.7(8)
C52 C51 C53 108.8(9)
C69 N60 C65 105.6(6)
C69 N60 C73 111.1(7)
C65 N60 C73 112.5(7)
C69 N60 C61 111.3(7)
C65 N60 C61 109.9(7)
C73 N60 C61 106.5(6)
C62 C61 N60 117.2(7)
C61 C62 C63 113.5(8)
C62 C63 C64 113.1(7)
C66 C65 N60 116.4(8)
C65 C66 C67 111.4(9)
C66 C67 C68 111.1(9)
Cl1 C80 Cl2 111(3)
C70 C69 N60 116.9(7)
C69 C70 C71 109.7(8)
C72 C71 C70 115.3(8)
C74 C73 N60 117.9(7)
C75 C74 C73 110.5(7)
C76 C75 C74 116.6(8)

loop_
_geom_bond_atom_site_label_1
_geom_bond_atom_site_label_2
_geom_bond_distance
W1 S42 2.365(2)
W1 S1 2.373(2)
W1 S22 2.373(2)
W1 S2 2.376(2)
W1 S21 2.380(2)
W1 S41 2.381(2)
S1 C1 1.763(7)
S2 C2 1.743(8)
C1 C2 1.392(10)
C1 C6 1.414(10)
C2 C3 1.415(10)
C3 C4 1.383(11)
C4 C5 1.404(10)
C4 C11 1.533(10)
C5 C6 1.390(10)
C6 C7 1.550(10)
C7 C8 1.521(10)
C7 C9 1.533(10)
C7 C10 1.548(11)
C11 C12 1.530(11)
C11 C14 1.533(11)
C11 C13 1.535(11)
S21 C21 1.763(7)
S22 C22 1.775(8)
C21 C22 1.404(10)
C21 C26 1.411(10)
C22 C23 1.406(10)
C23 C24 1.397(11)
C24 C25 1.380(11)
C24 C31 1.541(11)
C25 C26 1.391(10)
C26 C27 1.550(11)
C27 C28 1.526(11)
C27 C29 1.539(11)
C27 C30 1.556(11)
C31 C34 1.512(12)
C31 C32 1.512(12)
C31 C33 1.544(12)
S41 C41 1.769(8)
S42 C42 1.754(8)
C41 C42 1.376(11)
C41 C46 1.431(11)
C42 C43 1.406(11)
C43 C44 1.353(11)
C44 C45 1.421(12)
C44 C51 1.520(12)
C45 C46 1.362(12)
C46 C47 1.539(13)
C47 C48 1.530(13)
C47 C50 1.558(12)
C47 C49 1.572(13)
C51 C54 1.517(12)
C51 C52 1.543(13)
C51 C53 1.562(13)
N60 C69 1.519(10)
N60 C65 1.525(10)
N60 C73 1.526(10)
N60 C61 1.552(10)
C61 C62 1.524(11)
C62 C63 1.531(5)
C63 C64 1.535(5)
C63X C64X 1.541(5)
C65 C66 1.500(12)
C66 C67 1.526(14)
C67 C68 1.537(5)
C80 Cl1 1.75(3)
C80 Cl2 1.75(3)
C69 C70 1.503(11)
C70 C71 1.529(12)
C71 C72 1.519(13)
C73 C74 1.502(11)
C74 C75 1.498(11)
C75 C76 1.483(12)
